data_7705752
loop_
_publ_author_name
'Ribeiro, N\'adia'
'Bulut, Ipek'
'Cevatemre, Buse'
'Teixeira, Carlos'
'Yildizhan, Yasemin'
'Andr\'e, V\^ania'
'Ad\~ao, Pedro'
'Pessoa, Jo\~ao Costa'
'Acilan, Ceyda'
'Correia, Isabel'

_publ_section_title
;
 Cu(ii) and V(iv)O complexes with tri- or tetradentate ligands based on
 (2-hydroxybenzyl)-l-alanines reveal promising anticancer therapeutic
 potential.
;
_journal_issue 1
_journal_name_full 'Dalton transactions (Cambridge, England : 2003)'
_journal_page_first 157
_journal_page_last 169
_journal_paper_doi 10.1039/d0dt03331f
_journal_volume 50
_journal_year 2021
_chemical_formula_sum 'C30 H37 Cl Cu N2 O3'
_chemical_formula_weight 572.62
_space_group_crystal_system monoclinic
_space_group_IT_number 9
_space_group_name_Hall 'C -2yc'
_space_group_name_H-M_alt 'C 1 c 1'
_atom_sites_solution_hydrogens mixed
_audit_creation_method SHELXL-2014/7
_audit_update_record
;
2020-07-24 deposited with the CCDC.	2020-11-24 downloaded from the CCDC.
;
_cell_angle_alpha 90
_cell_angle_beta 113.66(3)
_cell_angle_gamma 90
_cell_formula_units_Z 8
_cell_length_a 32.453(6)
_cell_length_b 10.493(2)
_cell_length_c 20.097(4)
_cell_measurement_reflns_used 19065
_cell_measurement_temperature 150(2)
_cell_measurement_theta_max 26.422
_cell_measurement_theta_min 2.814
_cell_volume 6268(3)
_computing_cell_refinement 'BRUKER SMART (Bruker, 2014)'
_computing_data_collection 'BRUKER SMART (Bruker, 2014)'
_computing_data_reduction 'BRUKER SAINT (Bruker, 2014)'
_computing_molecular_graphics 'Mercury 4.2.0'
_computing_structure_refinement 'SHELXL-2014/7 (Sheldrick, 2014)'
_computing_structure_solution 'SHELXT 2014/4 (Sheldrick, 2015)'
_diffrn_ambient_temperature 150(2)
_diffrn_measured_fraction_theta_full 0.998
_diffrn_measured_fraction_theta_max 0.995
_diffrn_measurement_device_type 'CCD area detector'
_diffrn_measurement_method 'phi and omega scans'
_diffrn_radiation_monochromator graphite
_diffrn_radiation_source 'fine-focus sealed tube'
_diffrn_radiation_type MoK\a
_diffrn_radiation_wavelength 0.71073
_diffrn_reflns_av_R_equivalents 0.0672
_diffrn_reflns_av_unetI/netI 0.1387
_diffrn_reflns_Laue_measured_fraction_full 0.998
_diffrn_reflns_Laue_measured_fraction_max 0.995
_diffrn_reflns_limit_h_max 40
_diffrn_reflns_limit_h_min -40
_diffrn_reflns_limit_k_max 13
_diffrn_reflns_limit_k_min -12
_diffrn_reflns_limit_l_max 17
_diffrn_reflns_limit_l_min -25
_diffrn_reflns_number 19065
_diffrn_reflns_point_group_measured_fraction_full 0.859
_diffrn_reflns_point_group_measured_fraction_max 0.838
_diffrn_reflns_theta_full 25.242
_diffrn_reflns_theta_max 26.422
_diffrn_reflns_theta_min 2.814
_exptl_absorpt_coefficient_mu 0.812
_exptl_absorpt_correction_T_max 0.7454
_exptl_absorpt_correction_T_min 0.6249
_exptl_absorpt_correction_type multi-scan
_exptl_absorpt_process_details 'SADABS (Bruker,2014)'
_exptl_crystal_colour blue
_exptl_crystal_density_diffrn 1.214
_exptl_crystal_density_meas ?
_exptl_crystal_description plate
_exptl_crystal_F_000 2408
_exptl_crystal_size_max 0.300
_exptl_crystal_size_mid 0.180
_exptl_crystal_size_min 0.060
_refine_diff_density_max 0.359
_refine_diff_density_min -0.536
_refine_diff_density_rms 0.071
_refine_ls_abs_structure_details
;
 Flack x determined using 2100 quotients [(I+)-(I-)]/[(I+)+(I-)]
 (Parsons, Flack and Wagner, Acta Cryst. B69 (2013) 249-259).
;
_refine_ls_abs_structure_Flack 0.028(15)
_refine_ls_extinction_method none
_refine_ls_goodness_of_fit_ref 0.956
_refine_ls_hydrogen_treatment mixed
_refine_ls_matrix_type full
_refine_ls_number_parameters 675
_refine_ls_number_reflns 10806
_refine_ls_number_restraints 4
_refine_ls_restrained_S_all 0.956
_refine_ls_R_factor_all 0.1034
_refine_ls_R_factor_gt 0.0573
_refine_ls_shift/su_max 0.009
_refine_ls_shift/su_mean 0.000
_refine_ls_structure_factor_coef Fsqd
_refine_ls_weighting_details 'w=1/[\s^2^(Fo^2^)+(0.0272P)^2^] where P=(Fo^2^+2Fc^2^)/3'
_refine_ls_weighting_scheme calc
_refine_ls_wR_factor_gt 0.1173
_refine_ls_wR_factor_ref 0.1368
_reflns_Friedel_coverage 0.684
_reflns_Friedel_fraction_full 0.719
_reflns_Friedel_fraction_max 0.681
_reflns_number_gt 6843
_reflns_number_total 10806
_reflns_threshold_expression 'I > 2\s(I)'
_cod_data_source_file d0dt03331f2.cif
_cod_data_source_block shelx
_cod_depositor_comments
;
The following automatic conversions were performed:

data item '_exptl_crystal_density_meas' value 'not measured' was
changed to '?' -- the value is perceived as not measured.

Automatic conversion script
Id: cif_fix_values 7556 2019-12-06 15:28:31Z antanas 

 Adding full bibliography for 7705752.cif.
;
_cod_original_cell_volume 6268(2)
_cod_original_sg_symbol_H-M 'C c'
_cod_original_formula_sum 'C30 H37 Cl1 Cu1 N2 O3'
_cod_database_code 7705752
_shelx_shelxl_version_number 2014/7
_shelx_space_group_comment
;
The symmetry employed for this shelxl refinement is uniquely defined
by the following loop, which should always be used as a source of
symmetry information in preference to the above space-group names.
They are only intended as comments.
;
_shelx_estimated_absorpt_t_min 0.793
_shelx_estimated_absorpt_t_max 0.953
_platon_squeeze_void_probe_radius 1.20

loop_
_space_group_symop_operation_xyz
'x, y, z'
'x, -y, z+1/2'
'x+1/2, y+1/2, z'
'x+1/2, -y+1/2, z+1/2'

loop_
_atom_site_label
_atom_site_type_symbol
_atom_site_fract_x
_atom_site_fract_y
_atom_site_fract_z
_atom_site_U_iso_or_equiv
_atom_site_adp_type
_atom_site_occupancy
_atom_site_site_symmetry_order
_atom_site_calc_flag
_atom_site_refinement_flags_posn
_atom_site_refinement_flags_adp
_atom_site_refinement_flags_occupancy
_atom_site_disorder_assembly
_atom_site_disorder_group
Cu1 Cu 0.52202(3) 0.36538(11) 0.43115(5) 0.0360(3) Uani 1 1 d . . . . .
Cu2 Cu 0.45628(3) 0.79281(11) 0.64499(5) 0.0350(3) Uani 1 1 d . . . . .
Cl1 Cl 0.51999(8) 0.1693(2) 0.47181(13) 0.0514(7) Uani 1 1 d . . . . .
Cl2 Cl 0.44087(9) 0.7038(3) 0.73242(14) 0.0583(8) Uani 1 1 d . . . . .
O1 O 0.57868(19) 0.4538(6) 0.5379(3) 0.0379(15) Uani 1 1 d D . . . .
O2 O 0.4778(2) 0.4322(6) 0.4645(3) 0.0405(16) Uani 1 1 d . . . . .
O4 O 0.40147(19) 0.7195(6) 0.5313(3) 0.0383(15) Uani 1 1 d D . . . .
O3 O 0.42815(19) 0.5930(6) 0.4421(3) 0.0434(16) Uani 1 1 d . . . . .
O5 O 0.49800(19) 0.6612(6) 0.6419(3) 0.0436(16) Uani 1 1 d . . . . .
O6 O 0.55665(19) 0.6391(7) 0.6105(3) 0.0442(16) Uani 1 1 d . . . . .
C53 C 0.3041(3) 0.7574(9) 0.4581(5) 0.038(2) Uani 1 1 d . . . . .
N4 N 0.4223(2) 0.9513(8) 0.6395(3) 0.0366(18) Uani 1 1 d . . . . .
C5 C 0.6172(3) 0.6884(8) 0.4416(4) 0.028(2) Uani 1 1 d . . . . .
H5 H 0.6047 0.7509 0.4064 0.034 Uiso 1 1 calc R U . . .
C17 C 0.3942(3) 0.6731(9) 0.2773(4) 0.039(2) Uani 1 1 d . . . . .
N3 N 0.4858(2) 0.8987(7) 0.5915(3) 0.0335(18) Uani 1 1 d . . . . .
C52 C 0.6304(3) 0.9684(10) 0.7067(5) 0.044(3) Uani 1 1 d . . . . .
H52 H 0.6109 1.0195 0.7186 0.053 Uiso 1 1 calc R U . . .
C34 C 0.3566(3) 1.0484(9) 0.4033(4) 0.031(2) Uani 1 1 d . . . . .
N2 N 0.5620(2) 0.3308(7) 0.3787(4) 0.0369(18) Uani 1 1 d . . . . .
C33 C 0.3269(3) 0.9655(9) 0.4123(4) 0.039(2) Uani 1 1 d . . . . .
H33 H 0.2965 0.9861 0.3903 0.046 Uiso 1 1 calc R U . . .
N1 N 0.5131(2) 0.5381(7) 0.3799(3) 0.0296(17) Uani 1 1 d . . . . .
C32 C 0.3387(3) 0.8506(9) 0.4524(4) 0.035(2) Uani 1 1 d . . . . .
C36 C 0.4167(3) 0.9054(8) 0.4764(4) 0.029(2) Uani 1 1 d . . . . .
C47 C 0.6141(3) 0.8964(9) 0.6441(5) 0.034(2) Uani 1 1 d . . . . .
C51 C 0.6758(3) 0.9649(10) 0.7521(5) 0.052(3) Uani 1 1 d . . . . .
H51 H 0.6870 1.0181 0.7924 0.063 Uiso 1 1 calc R U . . .
C10 C 0.5882(3) 0.4153(9) 0.2938(4) 0.037(2) Uani 1 1 d . . . . .
H10 H 0.5877 0.4796 0.2616 0.044 Uiso 1 1 calc R U . . .
C22 C 0.3645(3) 0.7500(11) 0.2897(5) 0.052(3) Uani 1 1 d . . . . .
H22 H 0.3750 0.8104 0.3266 0.062 Uiso 1 1 calc R U . . .
C35 C 0.4022(3) 1.0150(9) 0.4350(4) 0.037(2) Uani 1 1 d . . . . .
H35 H 0.4232 1.0675 0.4280 0.044 Uiso 1 1 calc R U . . .
C27 C 0.6940(3) 0.7516(9) 0.4472(5) 0.039(2) Uani 1 1 d . . . . .
C4 C 0.6635(3) 0.6717(9) 0.4712(4) 0.035(2) Uani 1 1 d . . . . .
C14 C 0.4546(3) 0.5270(10) 0.4264(5) 0.040(2) Uani 1 1 d . . . . .
C40 C 0.4138(3) 1.1679(9) 0.6013(5) 0.040(2) Uani 1 1 d . . . . .
H40 H 0.4251 1.2391 0.5866 0.047 Uiso 1 1 calc R U . . .
C21 C 0.3173(3) 0.7399(12) 0.2469(6) 0.062(3) Uani 1 1 d . . . . .
H21 H 0.2973 0.7965 0.2539 0.075 Uiso 1 1 calc R U . . .
C41 C 0.3733(3) 1.1731(11) 0.6090(5) 0.051(3) Uani 1 1 d . . . . .
H41 H 0.3558 1.2465 0.5960 0.061 Uiso 1 1 calc R U . . .
C39 C 0.4372(3) 1.0529(9) 0.6163(4) 0.034(2) Uani 1 1 d . . . . .
C46 C 0.5644(3) 0.9027(9) 0.5926(5) 0.042(2) Uani 1 1 d . . . . .
H46A H 0.5564 0.9906 0.5785 0.050 Uiso 1 1 calc R U . . .
H46B H 0.5599 0.8546 0.5490 0.050 Uiso 1 1 calc R U . . .
C18 C 0.3771(3) 0.5794(10) 0.2226(5) 0.053(3) Uani 1 1 d . . . . .
H18 H 0.3971 0.5262 0.2132 0.063 Uiso 1 1 calc R U . . .
C20 C 0.3013(3) 0.6434(12) 0.1943(5) 0.062(3) Uani 1 1 d . . . . .
H20 H 0.2706 0.6335 0.1678 0.074 Uiso 1 1 calc R U . . .
C37 C 0.4662(2) 0.8757(9) 0.5119(4) 0.030(2) Uani 1 1 d . . . . .
H37A H 0.4708 0.7871 0.5029 0.036 Uiso 1 1 calc R U . . .
H37B H 0.4819 0.9278 0.4898 0.036 Uiso 1 1 calc R U . . .
C23 C 0.6749(3) 0.3971(11) 0.6075(5) 0.048(3) Uani 1 1 d . . . . .
C42 C 0.3589(3) 1.0687(10) 0.6362(5) 0.044(2) Uani 1 1 d . . . . .
H42 H 0.3328 1.0724 0.6445 0.053 Uiso 1 1 calc R U . . .
C11 C 0.6164(3) 0.3132(10) 0.3051(5) 0.044(3) Uani 1 1 d . . . . .
H11 H 0.6344 0.3070 0.2792 0.053 Uiso 1 1 calc R U . . .
C31 C 0.3854(3) 0.8251(9) 0.4860(4) 0.030(2) Uani 1 1 d . . . . .
C38 C 0.4814(3) 1.0332(8) 0.6085(5) 0.036(2) Uani 1 1 d . . . . .
H38A H 0.4824 1.0872 0.5700 0.043 Uiso 1 1 calc R U . . .
H38B H 0.5062 1.0567 0.6534 0.043 Uiso 1 1 calc R U . . .
C56 C 0.3089(3) 0.6270(9) 0.4278(6) 0.048(3) Uani 1 1 d . . . . .
H56A H 0.2870 0.5693 0.4316 0.073 Uiso 1 1 calc R U . . .
H56B H 0.3042 0.6358 0.3777 0.073 Uiso 1 1 calc R U . . .
H56C H 0.3386 0.5942 0.4550 0.073 Uiso 1 1 calc R U . . .
C55 C 0.2554(3) 0.8013(10) 0.4128(6) 0.052(3) Uani 1 1 d . . . . .
H55A H 0.2347 0.7405 0.4177 0.079 Uiso 1 1 calc R U . . .
H55B H 0.2505 0.8830 0.4298 0.079 Uiso 1 1 calc R U . . .
H55C H 0.2507 0.8078 0.3626 0.079 Uiso 1 1 calc R U . . .
C30 C 0.6833(3) 0.7174(10) 0.3671(5) 0.055(3) Uani 1 1 d . . . . .
H30A H 0.7021 0.7666 0.3503 0.082 Uiso 1 1 calc R U . . .
H30B H 0.6888 0.6283 0.3635 0.082 Uiso 1 1 calc R U . . .
H30C H 0.6523 0.7361 0.3379 0.082 Uiso 1 1 calc R U . . .
C44 C 0.5298(3) 0.7073(9) 0.6243(4) 0.033(2) Uani 1 1 d . . . . .
C1 C 0.6076(3) 0.5240(9) 0.5167(5) 0.038(2) Uani 1 1 d . . . . .
C45 C 0.5333(3) 0.8507(9) 0.6256(4) 0.035(2) Uani 1 1 d . . . . .
H45 H 0.5455 0.8770 0.6767 0.041 Uiso 1 1 calc R U . . .
C50 C 0.7042(3) 0.8837(11) 0.7378(5) 0.056(3) Uani 1 1 d . . . . .
H50 H 0.7345 0.8801 0.7690 0.067 Uiso 1 1 calc R U . . .
C6 C 0.5896(3) 0.6161(9) 0.4623(4) 0.032(2) Uani 1 1 d . . . . .
C7 C 0.5387(2) 0.6409(8) 0.4290(4) 0.033(2) Uani 1 1 d . . . . .
H7A H 0.5284 0.6501 0.4678 0.039 Uiso 1 1 calc R U . . .
H7B H 0.5328 0.7205 0.4022 0.039 Uiso 1 1 calc R U . . .
C15 C 0.4637(3) 0.5535(9) 0.3570(4) 0.031(2) Uani 1 1 d . . . . .
H15 H 0.4490 0.4856 0.3221 0.038 Uiso 1 1 calc R U . . .
C16 C 0.4439(3) 0.6816(9) 0.3198(5) 0.043(2) Uani 1 1 d . . . . .
H16A H 0.4503 0.7475 0.3565 0.051 Uiso 1 1 calc R U . . .
H16B H 0.4582 0.7057 0.2876 0.051 Uiso 1 1 calc R U . . .
C26 C 0.6549(4) 0.2688(11) 0.5825(6) 0.067(3) Uani 1 1 d . . . . .
H26A H 0.6592 0.2454 0.5396 0.101 Uiso 1 1 calc R U . . .
H26B H 0.6693 0.2073 0.6200 0.101 Uiso 1 1 calc R U . . .
H26C H 0.6233 0.2713 0.5717 0.101 Uiso 1 1 calc R U . . .
C3 C 0.6806(3) 0.5767(9) 0.5237(4) 0.042(2) Uani 1 1 d . . . . .
H3 H 0.7116 0.5636 0.5442 0.050 Uiso 1 1 calc R U . . .
C9 C 0.5607(3) 0.4215(8) 0.3306(4) 0.032(2) Uani 1 1 d . . . . .
C28 C 0.6848(4) 0.8920(10) 0.4538(7) 0.071(3) Uani 1 1 d . . . . .
H28A H 0.7042 0.9426 0.4386 0.106 Uiso 1 1 calc R U . . .
H28B H 0.6540 0.9106 0.4236 0.106 Uiso 1 1 calc R U . . .
H28C H 0.6906 0.9114 0.5034 0.106 Uiso 1 1 calc R U . . .
C8 C 0.5264(3) 0.5250(8) 0.3170(4) 0.035(2) Uani 1 1 d . . . . .
H8A H 0.5386 0.6051 0.3092 0.042 Uiso 1 1 calc R U . . .
H8B H 0.5000 0.5053 0.2734 0.042 Uiso 1 1 calc R U . . .
C13 C 0.5899(3) 0.2324(10) 0.3900(5) 0.047(3) Uani 1 1 d . . . . .
H13 H 0.5903 0.1701 0.4231 0.057 Uiso 1 1 calc R U . . .
C43 C 0.3842(3) 0.9606(11) 0.6503(4) 0.048(3) Uani 1 1 d . . . . .
H43 H 0.3746 0.8901 0.6682 0.057 Uiso 1 1 calc R U . . .
C59 C 0.3502(4) 1.1532(13) 0.2882(6) 0.079(4) Uani 1 1 d . . . . .
H59A H 0.3411 1.2294 0.2595 0.118 Uiso 1 1 calc R U . . .
H59B H 0.3816 1.1380 0.3006 0.118 Uiso 1 1 calc R U . . .
H59C H 0.3330 1.0823 0.2609 0.118 Uiso 1 1 calc R U . . .
C29 C 0.7442(3) 0.7270(10) 0.4907(5) 0.054(3) Uani 1 1 d . . . . .
H29A H 0.7614 0.7804 0.4727 0.082 Uiso 1 1 calc R U . . .
H29B H 0.7518 0.7458 0.5410 0.082 Uiso 1 1 calc R U . . .
H29C H 0.7508 0.6392 0.4857 0.082 Uiso 1 1 calc R U . . .
C2 C 0.6538(3) 0.5002(9) 0.5468(4) 0.038(2) Uani 1 1 d . . . . .
C57 C 0.3420(3) 1.1694(10) 0.3589(5) 0.045(3) Uani 1 1 d . . . . .
C49 C 0.6880(3) 0.8079(11) 0.6775(6) 0.064(3) Uani 1 1 d . . . . .
H49 H 0.7074 0.7537 0.6674 0.077 Uiso 1 1 calc R U . . .
C19 C 0.3307(3) 0.5646(12) 0.1820(5) 0.063(3) Uani 1 1 d . . . . .
H19 H 0.3202 0.5012 0.1468 0.076 Uiso 1 1 calc R U . . .
C24 C 0.6687(3) 0.4385(12) 0.6764(5) 0.068(4) Uani 1 1 d . . . . .
H24A H 0.6819 0.5211 0.6913 0.101 Uiso 1 1 calc R U . . .
H24B H 0.6372 0.4420 0.6663 0.101 Uiso 1 1 calc R U . . .
H24C H 0.6832 0.3781 0.7146 0.101 Uiso 1 1 calc R U . . .
C60 C 0.2920(3) 1.2000(11) 0.3356(6) 0.058(3) Uani 1 1 d . . . . .
H60A H 0.2849 1.2774 0.3078 0.087 Uiso 1 1 calc R U . . .
H60B H 0.2742 1.1315 0.3065 0.087 Uiso 1 1 calc R U . . .
H60C H 0.2856 1.2104 0.3779 0.087 Uiso 1 1 calc R U . . .
C54 C 0.3093(3) 0.7415(10) 0.5368(6) 0.054(3) Uani 1 1 d . . . . .
H54A H 0.2871 0.6825 0.5385 0.081 Uiso 1 1 calc R U . . .
H54B H 0.3388 0.7095 0.5657 0.081 Uiso 1 1 calc R U . . .
H54C H 0.3052 0.8225 0.5555 0.081 Uiso 1 1 calc R U . . .
C25 C 0.7260(3) 0.3863(12) 0.6292(6) 0.072(4) Uani 1 1 d . . . . .
H25A H 0.7398 0.4678 0.6456 0.108 Uiso 1 1 calc R U . . .
H25B H 0.7384 0.3250 0.6675 0.108 Uiso 1 1 calc R U . . .
H25C H 0.7316 0.3595 0.5879 0.108 Uiso 1 1 calc R U . . .
C12 C 0.6184(3) 0.2187(10) 0.3546(6) 0.056(3) Uani 1 1 d . . . . .
H12 H 0.6380 0.1499 0.3635 0.067 Uiso 1 1 calc R U . . .
C48 C 0.6431(3) 0.8114(11) 0.6317(6) 0.063(3) Uani 1 1 d . . . . .
H48 H 0.6320 0.7564 0.5921 0.075 Uiso 1 1 calc R U . . .
C58 C 0.3689(4) 1.2848(11) 0.4009(7) 0.087(4) Uani 1 1 d . . . . .
H58A H 0.3590 1.3599 0.3714 0.131 Uiso 1 1 calc R U . . .
H58B H 0.3642 1.2953 0.4448 0.131 Uiso 1 1 calc R U . . .
H58C H 0.4003 1.2713 0.4126 0.131 Uiso 1 1 calc R U . . .
H3O H 0.560(3) 0.479(11) 0.559(6) 0.10(4) Uiso 1 1 d D . . . .
H4O H 0.407(3) 0.664(7) 0.503(4) 0.06(3) Uiso 1 1 d D . . . .

loop_
_atom_site_aniso_label
_atom_site_aniso_U_11
_atom_site_aniso_U_22
_atom_site_aniso_U_33
_atom_site_aniso_U_23
_atom_site_aniso_U_13
_atom_site_aniso_U_12
Cu1 0.0287(6) 0.0554(7) 0.0287(6) 0.0085(6) 0.0164(5) 0.0070(6)
Cu2 0.0242(5) 0.0607(8) 0.0264(5) 0.0078(6) 0.0166(4) 0.0054(5)
Cl1 0.0488(15) 0.0596(17) 0.0502(16) 0.0192(13) 0.0246(13) 0.0071(13)
Cl2 0.0534(15) 0.086(2) 0.0524(16) 0.0295(15) 0.0386(13) 0.0183(15)
O1 0.027(3) 0.062(4) 0.025(3) 0.008(3) 0.011(3) 0.008(3)
O2 0.041(4) 0.060(4) 0.030(3) 0.006(3) 0.023(3) 0.009(3)
O4 0.029(3) 0.059(4) 0.032(4) 0.006(3) 0.017(3) 0.007(3)
O3 0.028(3) 0.078(5) 0.029(3) 0.004(3) 0.017(3) 0.009(3)
O5 0.026(3) 0.073(5) 0.037(4) 0.008(3) 0.018(3) 0.008(3)
O6 0.028(3) 0.075(5) 0.032(3) 0.007(3) 0.015(3) 0.014(3)
C53 0.019(4) 0.054(6) 0.042(6) -0.009(5) 0.013(4) -0.003(4)
N4 0.025(4) 0.070(6) 0.016(4) 0.004(4) 0.009(3) 0.009(4)
C5 0.022(4) 0.047(6) 0.014(4) -0.002(4) 0.005(3) 0.005(4)
C17 0.027(5) 0.065(7) 0.019(5) 0.018(5) 0.004(4) 0.005(5)
N3 0.015(3) 0.062(5) 0.024(4) 0.007(4) 0.008(3) 0.007(3)
C52 0.024(5) 0.073(7) 0.033(5) -0.002(5) 0.009(4) 0.008(5)
C34 0.022(4) 0.057(6) 0.017(4) 0.008(4) 0.011(3) 0.011(4)
N2 0.035(4) 0.052(5) 0.027(4) 0.001(4) 0.015(3) 0.003(4)
C33 0.013(4) 0.077(7) 0.026(5) -0.013(5) 0.008(4) 0.006(4)
N1 0.021(3) 0.052(5) 0.016(3) -0.003(3) 0.007(3) 0.001(3)
C32 0.017(4) 0.070(7) 0.019(4) 0.002(4) 0.008(3) 0.005(4)
C36 0.024(4) 0.046(6) 0.013(4) 0.002(4) 0.003(3) 0.007(4)
C47 0.018(4) 0.058(6) 0.028(5) -0.005(4) 0.011(4) -0.004(4)
C51 0.039(6) 0.077(8) 0.034(6) -0.020(5) 0.007(5) -0.003(5)
C10 0.041(5) 0.057(6) 0.019(4) -0.007(4) 0.018(4) -0.004(5)
C22 0.032(5) 0.095(9) 0.030(5) 0.003(5) 0.014(4) 0.015(5)
C35 0.021(4) 0.073(7) 0.021(4) -0.003(5) 0.014(4) -0.010(4)
C27 0.028(5) 0.054(6) 0.040(6) 0.000(5) 0.019(4) 0.004(4)
C4 0.030(5) 0.052(6) 0.022(5) -0.008(4) 0.009(4) 0.000(4)
C14 0.031(5) 0.058(7) 0.034(5) -0.002(5) 0.016(4) 0.003(5)
C40 0.026(5) 0.051(6) 0.035(5) 0.001(4) 0.005(4) 0.006(4)
C21 0.036(6) 0.106(9) 0.054(7) 0.023(7) 0.028(5) 0.023(6)
C41 0.035(5) 0.081(8) 0.037(6) 0.003(5) 0.015(5) 0.025(6)
C39 0.024(4) 0.052(6) 0.026(5) 0.000(4) 0.009(4) 0.006(4)
C46 0.020(4) 0.073(7) 0.033(5) 0.002(5) 0.012(4) -0.009(4)
C18 0.039(6) 0.067(7) 0.042(6) 0.004(6) 0.005(5) 0.000(5)
C20 0.034(6) 0.112(10) 0.029(6) 0.010(6) 0.003(5) -0.001(6)
C37 0.022(4) 0.051(6) 0.020(4) 0.005(4) 0.013(3) 0.001(4)
C23 0.025(5) 0.085(8) 0.029(5) 0.019(5) 0.005(4) 0.016(5)
C42 0.034(5) 0.073(7) 0.031(5) -0.002(5) 0.018(4) 0.009(5)
C11 0.040(6) 0.063(7) 0.037(6) -0.001(5) 0.025(5) 0.005(5)
C31 0.023(4) 0.055(6) 0.015(4) -0.009(4) 0.010(3) -0.001(4)
C38 0.034(5) 0.051(6) 0.025(5) -0.005(4) 0.014(4) 0.007(4)
C56 0.020(4) 0.055(7) 0.062(7) -0.004(5) 0.007(4) -0.006(4)
C55 0.016(4) 0.061(7) 0.078(8) -0.007(6) 0.017(5) -0.006(5)
C30 0.034(5) 0.102(9) 0.029(5) -0.004(6) 0.015(4) -0.017(6)
C44 0.020(4) 0.055(6) 0.018(4) 0.006(4) 0.000(3) 0.006(4)
C1 0.027(5) 0.063(7) 0.028(5) -0.005(5) 0.017(4) 0.007(4)
C45 0.017(4) 0.066(7) 0.021(4) 0.001(4) 0.008(3) 0.002(4)
C50 0.023(5) 0.086(9) 0.044(6) -0.004(6) -0.001(4) 0.002(5)
C6 0.015(4) 0.059(6) 0.017(4) 0.002(4) 0.002(3) 0.008(4)
C7 0.016(4) 0.053(6) 0.026(5) 0.000(4) 0.005(4) 0.006(4)
C15 0.024(4) 0.050(6) 0.022(4) 0.006(4) 0.011(4) 0.005(4)
C16 0.029(5) 0.073(7) 0.032(5) 0.006(5) 0.018(4) 0.009(5)
C26 0.050(7) 0.085(9) 0.062(8) 0.039(7) 0.016(6) 0.028(7)
C3 0.025(5) 0.076(7) 0.022(5) -0.007(5) 0.007(4) 0.014(5)
C9 0.028(5) 0.052(6) 0.019(4) -0.001(4) 0.012(4) 0.003(4)
C28 0.049(7) 0.070(9) 0.093(10) -0.013(7) 0.029(7) -0.011(6)
C8 0.032(5) 0.056(6) 0.019(4) 0.006(4) 0.014(4) 0.007(4)
C13 0.046(6) 0.063(7) 0.040(6) 0.003(5) 0.025(5) 0.023(5)
C43 0.029(5) 0.098(9) 0.021(5) 0.002(5) 0.015(4) 0.016(5)
C59 0.054(7) 0.140(12) 0.059(8) 0.048(8) 0.038(6) 0.040(8)
C29 0.033(5) 0.088(8) 0.037(6) -0.013(5) 0.008(4) -0.005(5)
C2 0.029(5) 0.069(7) 0.019(4) 0.000(5) 0.012(4) 0.010(5)
C57 0.033(5) 0.077(8) 0.026(5) 0.003(5) 0.011(4) 0.008(5)
C49 0.033(6) 0.083(8) 0.075(8) -0.036(7) 0.020(6) -0.009(6)
C19 0.041(6) 0.099(10) 0.038(6) 0.009(6) 0.004(5) -0.004(6)
C24 0.050(7) 0.126(11) 0.031(6) 0.021(6) 0.020(5) 0.022(7)
C60 0.037(6) 0.087(8) 0.052(7) 0.035(6) 0.021(5) 0.028(6)
C54 0.036(6) 0.076(8) 0.058(7) 0.005(6) 0.026(5) -0.003(5)
C25 0.027(5) 0.126(11) 0.056(7) 0.033(7) 0.008(5) 0.026(6)
C12 0.051(7) 0.067(8) 0.053(7) 0.004(6) 0.026(5) 0.030(6)
C48 0.023(5) 0.103(9) 0.056(7) -0.040(6) 0.010(5) -0.006(6)
C58 0.073(9) 0.066(8) 0.082(10) 0.005(7) -0.011(7) 0.000(7)

loop_
_atom_type_symbol
_atom_type_description
_atom_type_scat_dispersion_real
_atom_type_scat_dispersion_imag
_atom_type_scat_source
C C 0.0033 0.0016 'International Tables Vol C Tables 4.2.6.8 and 6.1.1.4'
H H 0.0000 0.0000 'International Tables Vol C Tables 4.2.6.8 and 6.1.1.4'
N N 0.0061 0.0033 'International Tables Vol C Tables 4.2.6.8 and 6.1.1.4'
O O 0.0106 0.0060 'International Tables Vol C Tables 4.2.6.8 and 6.1.1.4'
Cu Cu 0.3201 1.2651 'International Tables Vol C Tables 4.2.6.8 and 6.1.1.4'
Cl Cl 0.1484 0.1585 'International Tables Vol C Tables 4.2.6.8 and 6.1.1.4'

loop_
_geom_angle_atom_site_label_1
_geom_angle_atom_site_label_2
_geom_angle_atom_site_label_3
_geom_angle
_geom_angle_site_symmetry_1
_geom_angle_site_symmetry_3
_geom_angle_publ_flag
O2 Cu1 N2 165.9(3) . . ?
O2 Cu1 N1 83.0(3) . . ?
N2 Cu1 N1 83.5(3) . . ?
O2 Cu1 Cl1 94.1(2) . . ?
N2 Cu1 Cl1 98.4(2) . . ?
N1 Cu1 Cl1 169.9(2) . . ?
O2 Cu1 O1 87.6(2) . . ?
N2 Cu1 O1 96.7(2) . . ?
N1 Cu1 O1 90.6(2) . . ?
Cl1 Cu1 O1 98.93(17) . . ?
O5 Cu2 N4 166.7(3) . . ?
O5 Cu2 N3 83.6(3) . . ?
N4 Cu2 N3 83.2(3) . . ?
O5 Cu2 Cl2 96.2(2) . . ?
N4 Cu2 Cl2 95.7(2) . . ?
N3 Cu2 Cl2 162.4(2) . . ?
O5 Cu2 O4 90.1(2) . . ?
N4 Cu2 O4 91.9(3) . . ?
N3 Cu2 O4 89.9(2) . . ?
Cl2 Cu2 O4 107.68(16) . . ?
C1 O1 Cu1 107.6(5) . . ?
C1 O1 H3O 131(8) . . ?
Cu1 O1 H3O 97(8) . . ?
C14 O2 Cu1 114.0(5) . . ?
C31 O4 Cu2 108.0(5) . . ?
C31 O4 H4O 103(6) . . ?
Cu2 O4 H4O 124(6) . . ?
C44 O5 Cu2 112.3(6) . . ?
C32 C53 C56 110.2(7) . . ?
C32 C53 C54 111.5(7) . . ?
C56 C53 C54 109.1(8) . . ?
C32 C53 C55 112.0(8) . . ?
C56 C53 C55 106.1(8) . . ?
C54 C53 C55 107.7(7) . . ?
C39 N4 C43 119.1(8) . . ?
C39 N4 Cu2 114.9(5) . . ?
C43 N4 Cu2 125.7(7) . . ?
C6 C5 C4 122.0(8) . . ?
C6 C5 H5 119.0 . . ?
C4 C5 H5 119.0 . . ?
C22 C17 C18 118.1(8) . . ?
C22 C17 C16 122.9(9) . . ?
C18 C17 C16 118.9(8) . . ?
C38 N3 C37 111.4(6) . . ?
C38 N3 C45 113.2(7) . . ?
C37 N3 C45 110.9(6) . . ?
C38 N3 Cu2 106.9(5) . . ?
C37 N3 Cu2 113.0(5) . . ?
C45 N3 Cu2 100.9(5) . . ?
C47 C52 C51 120.2(9) . . ?
C47 C52 H52 119.9 . . ?
C51 C52 H52 119.9 . . ?
C33 C34 C35 117.1(8) . . ?
C33 C34 C57 122.8(8) . . ?
C35 C34 C57 120.0(8) . . ?
C13 N2 C9 119.6(7) . . ?
C13 N2 Cu1 126.2(6) . . ?
C9 N2 Cu1 114.2(6) . . ?
C34 C33 C32 125.0(7) . . ?
C34 C33 H33 117.5 . . ?
C32 C33 H33 117.5 . . ?
C7 N1 C15 112.1(6) . . ?
C7 N1 C8 110.8(6) . . ?
C15 N1 C8 112.8(6) . . ?
C7 N1 Cu1 112.6(5) . . ?
C15 N1 Cu1 99.8(5) . . ?
C8 N1 Cu1 108.2(5) . . ?
C31 C32 C33 115.3(8) . . ?
C31 C32 C53 121.5(8) . . ?
C33 C32 C53 123.2(7) . . ?
C35 C36 C31 119.7(7) . . ?
C35 C36 C37 119.7(7) . . ?
C31 C36 C37 120.6(7) . . ?
C52 C47 C48 118.5(8) . . ?
C52 C47 C46 120.6(8) . . ?
C48 C47 C46 120.8(8) . . ?
C50 C51 C52 120.4(9) . . ?
C50 C51 H51 119.8 . . ?
C52 C51 H51 119.8 . . ?
C11 C10 C9 119.0(9) . . ?
C11 C10 H10 120.5 . . ?
C9 C10 H10 120.5 . . ?
C17 C22 C21 121.1(10) . . ?
C17 C22 H22 119.5 . . ?
C21 C22 H22 119.5 . . ?
C36 C35 C34 121.5(8) . . ?
C36 C35 H35 119.3 . . ?
C34 C35 H35 119.3 . . ?
C4 C27 C28 109.4(7) . . ?
C4 C27 C29 114.0(8) . . ?
C28 C27 C29 108.3(8) . . ?
C4 C27 C30 107.5(7) . . ?
C28 C27 C30 110.2(8) . . ?
C29 C27 C30 107.4(7) . . ?
C5 C4 C3 116.8(8) . . ?
C5 C4 C27 121.8(8) . . ?
C3 C4 C27 121.5(8) . . ?
O3 C14 O2 125.2(8) . . ?
O3 C14 C15 121.7(8) . . ?
O2 C14 C15 113.1(7) . . ?
C41 C40 C39 118.0(9) . . ?
C41 C40 H40 121.0 . . ?
C39 C40 H40 121.0 . . ?
C20 C21 C22 119.3(10) . . ?
C20 C21 H21 120.4 . . ?
C22 C21 H21 120.4 . . ?
C42 C41 C40 119.8(9) . . ?
C42 C41 H41 120.1 . . ?
C40 C41 H41 120.1 . . ?
N4 C39 C40 121.8(8) . . ?
N4 C39 C38 114.7(8) . . ?
C40 C39 C38 123.4(8) . . ?
C45 C46 C47 113.3(7) . . ?
C45 C46 H46A 108.9 . . ?
C47 C46 H46A 108.9 . . ?
C45 C46 H46B 108.9 . . ?
C47 C46 H46B 108.9 . . ?
H46A C46 H46B 107.7 . . ?
C19 C18 C17 121.6(10) . . ?
C19 C18 H18 119.2 . . ?
C17 C18 H18 119.2 . . ?
C19 C20 C21 120.2(10) . . ?
C19 C20 H20 119.9 . . ?
C21 C20 H20 119.9 . . ?
N3 C37 C36 113.1(6) . . ?
N3 C37 H37A 109.0 . . ?
C36 C37 H37A 109.0 . . ?
N3 C37 H37B 109.0 . . ?
C36 C37 H37B 109.0 . . ?
H37A C37 H37B 107.8 . . ?
C26 C23 C24 111.2(9) . . ?
C26 C23 C25 107.7(9) . . ?
C24 C23 C25 106.3(8) . . ?
C26 C23 C2 111.4(8) . . ?
C24 C23 C2 109.3(8) . . ?
C25 C23 C2 110.8(8) . . ?
C43 C42 C41 118.1(9) . . ?
C43 C42 H42 120.9 . . ?
C41 C42 H42 120.9 . . ?
C10 C11 C12 121.0(8) . . ?
C10 C11 H11 119.5 . . ?
C12 C11 H11 119.5 . . ?
C36 C31 O4 117.9(7) . . ?
C36 C31 C32 121.4(8) . . ?
O4 C31 C32 120.7(7) . . ?
N3 C38 C39 109.8(7) . . ?
N3 C38 H38A 109.7 . . ?
C39 C38 H38A 109.7 . . ?
N3 C38 H38B 109.7 . . ?
C39 C38 H38B 109.7 . . ?
H38A C38 H38B 108.2 . . ?
C53 C56 H56A 109.5 . . ?
C53 C56 H56B 109.5 . . ?
H56A C56 H56B 109.5 . . ?
C53 C56 H56C 109.5 . . ?
H56A C56 H56C 109.5 . . ?
H56B C56 H56C 109.5 . . ?
C53 C55 H55A 109.5 . . ?
C53 C55 H55B 109.5 . . ?
H55A C55 H55B 109.5 . . ?
C53 C55 H55C 109.5 . . ?
H55A C55 H55C 109.5 . . ?
H55B C55 H55C 109.5 . . ?
C27 C30 H30A 109.5 . . ?
C27 C30 H30B 109.5 . . ?
H30A C30 H30B 109.5 . . ?
C27 C30 H30C 109.5 . . ?
H30A C30 H30C 109.5 . . ?
H30B C30 H30C 109.5 . . ?
O6 C44 O5 123.2(9) . . ?
O6 C44 C45 121.7(8) . . ?
O5 C44 C45 115.1(7) . . ?
O1 C1 C2 120.9(8) . . ?
O1 C1 C6 119.0(7) . . ?
C2 C1 C6 120.0(8) . . ?
N3 C45 C44 105.8(7) . . ?
N3 C45 C46 114.9(7) . . ?
C44 C45 C46 114.2(7) . . ?
N3 C45 H45 107.2 . . ?
C44 C45 H45 107.2 . . ?
C46 C45 H45 107.2 . . ?
C49 C50 C51 119.7(9) . . ?
C49 C50 H50 120.1 . . ?
C51 C50 H50 120.1 . . ?
C5 C6 C1 120.3(7) . . ?
C5 C6 C7 119.8(8) . . ?
C1 C6 C7 119.7(7) . . ?
N1 C7 C6 112.8(7) . . ?
N1 C7 H7A 109.0 . . ?
C6 C7 H7A 109.0 . . ?
N1 C7 H7B 109.0 . . ?
C6 C7 H7B 109.0 . . ?
H7A C7 H7B 107.8 . . ?
N1 C15 C16 115.6(7) . . ?
N1 C15 C14 105.7(6) . . ?
C16 C15 C14 113.3(7) . . ?
N1 C15 H15 107.3 . . ?
C16 C15 H15 107.3 . . ?
C14 C15 H15 107.3 . . ?
C17 C16 C15 111.7(8) . . ?
C17 C16 H16A 109.3 . . ?
C15 C16 H16A 109.3 . . ?
C17 C16 H16B 109.3 . . ?
C15 C16 H16B 109.3 . . ?
H16A C16 H16B 107.9 . . ?
C23 C26 H26A 109.5 . . ?
C23 C26 H26B 109.5 . . ?
H26A C26 H26B 109.5 . . ?
C23 C26 H26C 109.5 . . ?
H26A C26 H26C 109.5 . . ?
H26B C26 H26C 109.5 . . ?
C4 C3 C2 123.4(8) . . ?
C4 C3 H3 118.3 . . ?
C2 C3 H3 118.3 . . ?
N2 C9 C10 121.0(8) . . ?
N2 C9 C8 116.7(7) . . ?
C10 C9 C8 122.2(8) . . ?
C27 C28 H28A 109.5 . . ?
C27 C28 H28B 109.5 . . ?
H28A C28 H28B 109.5 . . ?
C27 C28 H28C 109.5 . . ?
H28A C28 H28C 109.5 . . ?
H28B C28 H28C 109.5 . . ?
N1 C8 C9 110.9(6) . . ?
N1 C8 H8A 109.5 . . ?
C9 C8 H8A 109.5 . . ?
N1 C8 H8B 109.5 . . ?
C9 C8 H8B 109.5 . . ?
H8A C8 H8B 108.0 . . ?
N2 C13 C12 122.9(9) . . ?
N2 C13 H13 118.6 . . ?
C12 C13 H13 118.6 . . ?
N4 C43 C42 122.9(10) . . ?
N4 C43 H43 118.5 . . ?
C42 C43 H43 118.5 . . ?
C57 C59 H59A 109.5 . . ?
C57 C59 H59B 109.5 . . ?
H59A C59 H59B 109.5 . . ?
C57 C59 H59C 109.5 . . ?
H59A C59 H59C 109.5 . . ?
H59B C59 H59C 109.5 . . ?
C27 C29 H29A 109.5 . . ?
C27 C29 H29B 109.5 . . ?
H29A C29 H29B 109.5 . . ?
C27 C29 H29C 109.5 . . ?
H29A C29 H29C 109.5 . . ?
H29B C29 H29C 109.5 . . ?
C3 C2 C1 117.3(8) . . ?
C3 C2 C23 121.4(8) . . ?
C1 C2 C23 121.2(8) . . ?
C34 C57 C60 113.4(8) . . ?
C34 C57 C58 111.3(8) . . ?
C60 C57 C58 107.5(9) . . ?
C34 C57 C59 108.6(8) . . ?
C60 C57 C59 107.0(7) . . ?
C58 C57 C59 108.8(10) . . ?
C50 C49 C48 120.4(10) . . ?
C50 C49 H49 119.8 . . ?
C48 C49 H49 119.8 . . ?
C20 C19 C18 119.6(11) . . ?
C20 C19 H19 120.2 . . ?
C18 C19 H19 120.2 . . ?
C23 C24 H24A 109.5 . . ?
C23 C24 H24B 109.5 . . ?
H24A C24 H24B 109.5 . . ?
C23 C24 H24C 109.5 . . ?
H24A C24 H24C 109.5 . . ?
H24B C24 H24C 109.5 . . ?
C57 C60 H60A 109.5 . . ?
C57 C60 H60B 109.5 . . ?
H60A C60 H60B 109.5 . . ?
C57 C60 H60C 109.5 . . ?
H60A C60 H60C 109.5 . . ?
H60B C60 H60C 109.5 . . ?
C53 C54 H54A 109.5 . . ?
C53 C54 H54B 109.5 . . ?
H54A C54 H54B 109.5 . . ?
C53 C54 H54C 109.5 . . ?
H54A C54 H54C 109.5 . . ?
H54B C54 H54C 109.5 . . ?
C23 C25 H25A 109.5 . . ?
C23 C25 H25B 109.5 . . ?
H25A C25 H25B 109.5 . . ?
C23 C25 H25C 109.5 . . ?
H25A C25 H25C 109.5 . . ?
H25B C25 H25C 109.5 . . ?
C13 C12 C11 116.5(9) . . ?
C13 C12 H12 121.8 . . ?
C11 C12 H12 121.8 . . ?
C49 C48 C47 120.5(10) . . ?
C49 C48 H48 119.8 . . ?
C47 C48 H48 119.8 . . ?
C57 C58 H58A 109.5 . . ?
C57 C58 H58B 109.5 . . ?
H58A C58 H58B 109.5 . . ?
C57 C58 H58C 109.5 . . ?
H58A C58 H58C 109.5 . . ?
H58B C58 H58C 109.5 . . ?

loop_
_geom_bond_atom_site_label_1
_geom_bond_atom_site_label_2
_geom_bond_distance
_geom_bond_site_symmetry_2
_geom_bond_publ_flag
Cu1 O2 1.942(5) . ?
Cu1 N2 2.006(7) . ?
Cu1 N1 2.046(7) . ?
Cu1 Cl1 2.224(3) . ?
Cu1 O1 2.383(6) . ?
Cu2 O5 1.953(6) . ?
Cu2 N4 1.974(7) . ?
Cu2 N3 2.034(7) . ?
Cu2 Cl2 2.217(2) . ?
Cu2 O4 2.390(6) . ?
O1 C1 1.388(10) . ?
O1 H3O 0.91(3) . ?
O2 C14 1.296(10) . ?
O4 C31 1.396(10) . ?
O4 H4O 0.89(3) . ?
O3 C14 1.239(10) . ?
O5 C44 1.310(10) . ?
O6 C44 1.241(9) . ?
C53 C32 1.529(12) . ?
C53 C56 1.531(12) . ?
C53 C54 1.531(13) . ?
C53 C55 1.544(12) . ?
N4 C39 1.331(11) . ?
N4 C43 1.342(10) . ?
C5 C6 1.360(11) . ?
C5 C4 1.386(11) . ?
C5 H5 0.9300 . ?
C17 C22 1.356(12) . ?
C17 C18 1.413(13) . ?
C17 C16 1.493(11) . ?
N3 C38 1.473(10) . ?
N3 C37 1.484(10) . ?
N3 C45 1.499(9) . ?
C52 C47 1.377(12) . ?
C52 C51 1.389(12) . ?
C52 H52 0.9300 . ?
C34 C33 1.363(11) . ?
C34 C35 1.399(11) . ?
C34 C57 1.515(13) . ?
N2 C13 1.332(11) . ?
N2 C9 1.345(10) . ?
C33 C32 1.415(12) . ?
C33 H33 0.9300 . ?
N1 C7 1.474(10) . ?
N1 C15 1.486(9) . ?
N1 C8 1.498(9) . ?
C32 C31 1.414(10) . ?
C36 C35 1.387(12) . ?
C36 C31 1.391(11) . ?
C36 C37 1.505(10) . ?
C47 C48 1.389(12) . ?
C47 C46 1.529(11) . ?
C51 C50 1.367(13) . ?
C51 H51 0.9300 . ?
C10 C11 1.367(12) . ?
C10 C9 1.368(11) . ?
C10 H10 0.9300 . ?
C22 C21 1.429(13) . ?
C22 H22 0.9300 . ?
C35 H35 0.9300 . ?
C27 C4 1.516(12) . ?
C27 C28 1.519(12) . ?
C27 C29 1.529(12) . ?
C27 C30 1.546(12) . ?
C4 C3 1.394(12) . ?
C14 C15 1.562(11) . ?
C40 C41 1.386(12) . ?
C40 C39 1.392(12) . ?
C40 H40 0.9300 . ?
C21 C20 1.404(15) . ?
C21 H21 0.9300 . ?
C41 C42 1.386(14) . ?
C41 H41 0.9300 . ?
C39 C38 1.519(10) . ?
C46 C45 1.515(10) . ?
C46 H46A 0.9700 . ?
C46 H46B 0.9700 . ?
C18 C19 1.404(13) . ?
C18 H18 0.9300 . ?
C20 C19 1.359(14) . ?
C20 H20 0.9300 . ?
C37 H37A 0.9700 . ?
C37 H37B 0.9700 . ?
C23 C26 1.491(14) . ?
C23 C24 1.540(13) . ?
C23 C25 1.538(12) . ?
C23 C2 1.568(13) . ?
C42 C43 1.361(13) . ?
C42 H42 0.9300 . ?
C11 C12 1.386(13) . ?
C11 H11 0.9300 . ?
C38 H38A 0.9700 . ?
C38 H38B 0.9700 . ?
C56 H56A 0.9600 . ?
C56 H56B 0.9600 . ?
C56 H56C 0.9600 . ?
C55 H55A 0.9600 . ?
C55 H55B 0.9600 . ?
C55 H55C 0.9600 . ?
C30 H30A 0.9600 . ?
C30 H30B 0.9600 . ?
C30 H30C 0.9600 . ?
C44 C45 1.508(12) . ?
C1 C2 1.396(11) . ?
C1 C6 1.400(12) . ?
C45 H45 0.9800 . ?
C50 C49 1.365(13) . ?
C50 H50 0.9300 . ?
C6 C7 1.536(10) . ?
C7 H7A 0.9700 . ?
C7 H7B 0.9700 . ?
C15 C16 1.548(12) . ?
C15 H15 0.9800 . ?
C16 H16A 0.9700 . ?
C16 H16B 0.9700 . ?
C26 H26A 0.9600 . ?
C26 H26B 0.9600 . ?
C26 H26C 0.9600 . ?
C3 C2 1.394(12) . ?
C3 H3 0.9300 . ?
C9 C8 1.501(11) . ?
C28 H28A 0.9600 . ?
C28 H28B 0.9600 . ?
C28 H28C 0.9600 . ?
C8 H8A 0.9700 . ?
C8 H8B 0.9700 . ?
C13 C12 1.381(13) . ?
C13 H13 0.9300 . ?
C43 H43 0.9300 . ?
C59 C57 1.555(13) . ?
C59 H59A 0.9600 . ?
C59 H59B 0.9600 . ?
C59 H59C 0.9600 . ?
C29 H29A 0.9600 . ?
C29 H29B 0.9600 . ?
C29 H29C 0.9600 . ?
C57 C60 1.532(12) . ?
C57 C58 1.532(14) . ?
C49 C48 1.377(13) . ?
C49 H49 0.9300 . ?
C19 H19 0.9300 . ?
C24 H24A 0.9600 . ?
C24 H24B 0.9600 . ?
C24 H24C 0.9600 . ?
C60 H60A 0.9600 . ?
C60 H60B 0.9600 . ?
C60 H60C 0.9600 . ?
C54 H54A 0.9600 . ?
C54 H54B 0.9600 . ?
C54 H54C 0.9600 . ?
C25 H25A 0.9600 . ?
C25 H25B 0.9600 . ?
C25 H25C 0.9600 . ?
C12 H12 0.9300 . ?
C48 H48 0.9300 . ?
C58 H58A 0.9600 . ?
C58 H58B 0.9600 . ?
C58 H58C 0.9600 . ?

loop_
_platon_squeeze_void_nr
_platon_squeeze_void_average_x
_platon_squeeze_void_average_y
_platon_squeeze_void_average_z
_platon_squeeze_void_volume
_platon_squeeze_void_count_electrons
_platon_squeeze_void_content
1 0.533 -0.145 0.270 148 63 ' '
2 0.533 0.145 0.770 148 62 ' '
3 0.913 0.034 0.086 29 8 ' '
4 0.913 -0.034 0.586 29 9 ' '
5 0.736 0.082 0.623 21 3 ' '
6 0.034 0.361 0.273 145 58 ' '
7 0.236 0.417 0.123 21 3 ' '
8 0.034 0.638 0.773 144 58 ' '
9 0.406 0.471 0.580 25 4 ' '
10 0.406 0.528 0.080 26 4 ' '
11 0.236 0.582 0.623 21 3 ' '
12 0.736 0.917 0.123 21 3 ' '
